data_4035090
loop_
_publ_author_name
'Zhu, Xiao-Tong'
'Lu, Qiu-Li'
'Wang, Xiang'
'Zhang, Tian-Shu'
'Hao, Wen-Juan'
'Tu, Shu-Jiang'
'Jiang, Bo'

_publ_section_title
;
 Substrate-Controlled Generation of 3-Sulfonylated 1-Indenones and
 3-Arylated ( Z)-Indenes via Cu-Catalyzed Radical Cyclization Cascades of
 o-Alkynylbenzonitriles.
;
_journal_issue 17
_journal_name_full 'The Journal of organic chemistry'
_journal_page_first 9890
_journal_page_last 9901
_journal_paper_doi 10.1021/acs.joc.8b01343
_journal_volume 83
_journal_year 2018
_chemical_formula_sum 'C26 H24 O3 S'
_chemical_formula_weight 416.51
_space_group_IT_number 2
_space_group_name_Hall '-P 1'
_space_group_name_H-M_alt 'P -1'
_symmetry_cell_setting triclinic
_symmetry_space_group_name_H-M 'P -1'
_atom_sites_solution_hydrogens geom
_atom_sites_solution_primary direct
_atom_sites_solution_secondary difmap
_audit_creation_method SHELXL-97
_cell_angle_alpha 73.3290(10)
_cell_angle_beta 84.566(2)
_cell_angle_gamma 73.7890(10)
_cell_formula_units_Z 2
_cell_length_a 9.8859(8)
_cell_length_b 10.2261(9)
_cell_length_c 11.9940(10)
_cell_measurement_reflns_used 1353
_cell_measurement_temperature 298(2)
_cell_measurement_theta_max 22.543
_cell_measurement_theta_min 2.389
_cell_volume 1115.23(16)
_computing_cell_refinement 'Bruker SMART'
_computing_data_collection 'Bruker SMART'
_computing_data_reduction 'Bruker SHELXTL'
_computing_molecular_graphics 'Bruker SHELXTL'
_computing_publication_material 'Bruker SHELXTL'
_computing_structure_refinement 'SHELXL-97 (Sheldrick, 1997)'
_computing_structure_solution 'SHELXS-97 (Sheldrick, 1990)'
_diffrn_ambient_temperature 298(2)
_diffrn_measured_fraction_theta_full 0.985
_diffrn_measured_fraction_theta_max 0.985
_diffrn_measurement_device_type 'CCD area detector'
_diffrn_measurement_method 'phi and omega scans'
_diffrn_radiation_monochromator graphite
_diffrn_radiation_source 'fine-focus sealed tube'
_diffrn_radiation_type MoK\a
_diffrn_radiation_wavelength 0.71073
_diffrn_reflns_av_R_equivalents 0.0325
_diffrn_reflns_av_sigmaI/netI 0.0663
_diffrn_reflns_limit_h_max 10
_diffrn_reflns_limit_h_min -11
_diffrn_reflns_limit_k_max 11
_diffrn_reflns_limit_k_min -12
_diffrn_reflns_limit_l_max 14
_diffrn_reflns_limit_l_min -12
_diffrn_reflns_number 5705
_diffrn_reflns_theta_full 25.02
_diffrn_reflns_theta_max 25.02
_diffrn_reflns_theta_min 2.39
_exptl_absorpt_coefficient_mu 0.169
_exptl_absorpt_correction_T_max 0.9669
_exptl_absorpt_correction_T_min 0.9232
_exptl_absorpt_correction_type multi-scan
_exptl_absorpt_process_details sadabs
_exptl_crystal_colour orange
_exptl_crystal_density_diffrn 1.240
_exptl_crystal_density_method 'not measured'
_exptl_crystal_description block
_exptl_crystal_F_000 440
_exptl_crystal_size_max 0.48
_exptl_crystal_size_mid 0.22
_exptl_crystal_size_min 0.20
_refine_diff_density_max 0.250
_refine_diff_density_min -0.265
_refine_diff_density_rms 0.038
_refine_ls_extinction_method none
_refine_ls_goodness_of_fit_ref 1.091
_refine_ls_hydrogen_treatment mixed
_refine_ls_matrix_type full
_refine_ls_number_parameters 306
_refine_ls_number_reflns 3884
_refine_ls_number_restraints 0
_refine_ls_restrained_S_all 1.091
_refine_ls_R_factor_all 0.0873
_refine_ls_R_factor_gt 0.0491
_refine_ls_shift/su_max 0.001
_refine_ls_shift/su_mean 0.000
_refine_ls_structure_factor_coef Fsqd
_refine_ls_weighting_details 'calc w=1/[\s^2^(Fo^2^)+(0.0260P)^2^+0.0000P] where P=(Fo^2^+2Fc^2^)/3'
_refine_ls_weighting_scheme calc
_refine_ls_wR_factor_gt 0.0954
_refine_ls_wR_factor_ref 0.1032
_reflns_number_gt 2331
_reflns_number_total 3884
_reflns_threshold_expression >2sigma(I)
_cod_data_source_file jo8b01343_si_002.cif
_cod_data_source_block 170518b
_cod_depositor_comments
;
The following automatic conversions were performed:

data item '_symmetry_cell_setting' value 'Triclinic' was changed to
'triclinic' in accordance with the
/home/data/users/saulius/crontab/automatic-downloads/current/ACS/lib/dictionaries/cif_core.dic
dictionary named 'cif_core.dic' version 2.4.2 last updated on
2011-04-26.

Automatic conversion script
Id: cif_fix_values 6909 2019-04-08 15:41:33Z antanas 
;
_cod_original_sg_symbol_H-M P-1
_cod_database_code 4035090

loop_
_symmetry_equiv_pos_as_xyz
'x, y, z'
'-x, -y, -z'

loop_
_atom_site_label
_atom_site_type_symbol
_atom_site_fract_x
_atom_site_fract_y
_atom_site_fract_z
_atom_site_U_iso_or_equiv
_atom_site_adp_type
_atom_site_occupancy
_atom_site_symmetry_multiplicity
_atom_site_calc_flag
_atom_site_refinement_flags
_atom_site_disorder_assembly
_atom_site_disorder_group
O1 O 0.8491(2) 0.25969(18) -0.04313(18) 0.0728(6) Uani 1 1 d . . .
O2 O 0.84873(18) 0.33163(18) 0.44106(15) 0.0650(5) Uani 1 1 d . . .
O3 O 0.79804(19) 0.56133(17) 0.28737(16) 0.0653(5) Uani 1 1 d . . .
S1 S 0.77755(7) 0.42208(7) 0.33586(6) 0.0520(2) Uani 1 1 d . . .
C1 C 0.8434(3) 0.2528(3) 0.0602(3) 0.0530(7) Uani 1 1 d . . .
C2 C 0.8117(2) 0.3798(2) 0.1117(2) 0.0465(7) Uani 1 1 d . . .
C3 C 0.8216(2) 0.3254(2) 0.2290(2) 0.0456(6) Uani 1 1 d . . .
C4 C 0.8545(3) 0.1664(2) 0.2631(2) 0.0492(7) Uani 1 1 d . . .
C5 C 0.8666(3) 0.1243(3) 0.1606(2) 0.0536(7) Uani 1 1 d . . .
C6 C 0.8947(3) -0.0166(3) 0.1617(3) 0.0690(9) Uani 1 1 d . . .
H6 H 0.9033 -0.0429 0.0928 0.083 Uiso 1 1 calc R . .
C7 C 0.9097(3) -0.1176(3) 0.2694(3) 0.0820(10) Uani 1 1 d . . .
H7 H 0.9256 -0.2127 0.2729 0.098 Uiso 1 1 calc R . .
C8 C 0.9010(3) -0.0776(3) 0.3712(3) 0.0784(10) Uani 1 1 d . . .
H8 H 0.9142 -0.1468 0.4420 0.094 Uiso 1 1 calc R . .
C9 C 0.8728(3) 0.0656(3) 0.3700(3) 0.0634(8) Uani 1 1 d . . .
H9 H 0.8667 0.0917 0.4388 0.076 Uiso 1 1 calc R . .
C10 C 0.7707(3) 0.5257(2) 0.0341(2) 0.0468(7) Uani 1 1 d . . .
C11 C 0.6632(3) 0.5585(3) -0.0454(2) 0.0567(8) Uani 1 1 d . . .
H11 H 0.6209 0.4886 -0.0475 0.068 Uiso 1 1 calc R . .
C12 C 0.6185(3) 0.6915(3) -0.1205(2) 0.0603(8) Uani 1 1 d . . .
H12 H 0.5449 0.7100 -0.1704 0.072 Uiso 1 1 calc R . .
C13 C 0.6810(3) 0.8000(3) -0.1238(2) 0.0547(7) Uani 1 1 d . A .
C14 C 0.7905(3) 0.7643(3) -0.0458(2) 0.0580(8) Uani 1 1 d . . .
H14 H 0.8356 0.8329 -0.0459 0.070 Uiso 1 1 calc R . .
C15 C 0.8347(3) 0.6326(3) 0.0313(2) 0.0556(7) Uani 1 1 d . . .
H15 H 0.9076 0.6145 0.0818 0.067 Uiso 1 1 calc R . .
C16 C 0.6342(4) 0.9464(3) -0.2110(3) 0.0686(9) Uani 1 1 d . . .
C17 C 0.4799(7) 0.9993(8) -0.2181(9) 0.122(4) Uani 0.652(12) 1 d P A 1
H17A H 0.4549 1.0977 -0.2602 0.183 Uiso 0.652(12) 1 calc PR A 1
H17B H 0.4396 0.9881 -0.1410 0.183 Uiso 0.652(12) 1 calc PR A 1
H17C H 0.4445 0.9467 -0.2578 0.183 Uiso 0.652(12) 1 calc PR A 1
C18 C 0.6920(12) 1.0556(7) -0.1806(10) 0.123(5) Uani 0.652(12) 1 d P A 1
H18A H 0.7931 1.0271 -0.1837 0.184 Uiso 0.652(12) 1 calc PR A 1
H18B H 0.6609 1.0620 -0.1036 0.184 Uiso 0.652(12) 1 calc PR A 1
H18C H 0.6585 1.1462 -0.2355 0.184 Uiso 0.652(12) 1 calc PR A 1
C19 C 0.7004(12) 0.9274(6) -0.3303(6) 0.130(5) Uani 0.652(12) 1 d P A 1
H19A H 0.6708 1.0151 -0.3896 0.195 Uiso 0.652(12) 1 calc PR A 1
H19B H 0.6699 0.8553 -0.3495 0.195 Uiso 0.652(12) 1 calc PR A 1
H19C H 0.8012 0.9001 -0.3255 0.195 Uiso 0.652(12) 1 calc PR A 1
C17' C 0.7477(18) 1.0160(18) -0.2588(16) 0.118(8) Uani 0.348(12) 1 d P A 2
H17D H 0.7080 1.1077 -0.3101 0.176 Uiso 0.348(12) 1 calc PR A 2
H17E H 0.8145 0.9594 -0.3012 0.176 Uiso 0.348(12) 1 calc PR A 2
H17F H 0.7942 1.0260 -0.1962 0.176 Uiso 0.348(12) 1 calc PR A 2
C18' C 0.543(2) 0.9513(12) -0.3134(13) 0.109(8) Uani 0.348(12) 1 d P A 2
H18D H 0.4890 1.0469 -0.3463 0.164 Uiso 0.348(12) 1 calc PR A 2
H18E H 0.4797 0.8923 -0.2840 0.164 Uiso 0.348(12) 1 calc PR A 2
H18F H 0.6034 0.9177 -0.3723 0.164 Uiso 0.348(12) 1 calc PR A 2
C19' C 0.525(2) 1.0482(13) -0.1429(15) 0.139(8) Uani 0.348(12) 1 d P A 2
H19D H 0.5755 1.0708 -0.0896 0.209 Uiso 0.348(12) 1 calc PR A 2
H19E H 0.4571 1.0005 -0.1006 0.209 Uiso 0.348(12) 1 calc PR A 2
H19F H 0.4774 1.1338 -0.1981 0.209 Uiso 0.348(12) 1 calc PR A 2
C20 C 0.5962(3) 0.4369(2) 0.3549(2) 0.0446(6) Uani 1 1 d . . .
C21 C 0.5018(3) 0.5449(2) 0.2782(2) 0.0539(7) Uani 1 1 d . . .
H21 H 0.5340 0.6117 0.2197 0.065 Uiso 1 1 calc R . .
C22 C 0.3596(3) 0.5518(3) 0.2898(3) 0.0610(8) Uani 1 1 d . . .
H22 H 0.2969 0.6244 0.2386 0.073 Uiso 1 1 calc R . .
C23 C 0.3076(3) 0.4532(3) 0.3761(3) 0.0580(8) Uani 1 1 d . . .
C24 C 0.4031(3) 0.3489(3) 0.4528(3) 0.0640(8) Uani 1 1 d . . .
H24 H 0.3705 0.2833 0.5122 0.077 Uiso 1 1 calc R . .
C25 C 0.5465(3) 0.3395(3) 0.4433(2) 0.0558(7) Uani 1 1 d . . .
H25 H 0.6088 0.2685 0.4958 0.067 Uiso 1 1 calc R . .
C26 C 0.1526(3) 0.4590(3) 0.3829(3) 0.0907(11) Uani 1 1 d . . .
H26A H 0.1271 0.4403 0.3149 0.136 Uiso 1 1 calc R . .
H26B H 0.0982 0.5513 0.3871 0.136 Uiso 1 1 calc R . .
H26C H 0.1341 0.3892 0.4511 0.136 Uiso 1 1 calc R . .

loop_
_atom_site_aniso_label
_atom_site_aniso_U_11
_atom_site_aniso_U_22
_atom_site_aniso_U_33
_atom_site_aniso_U_23
_atom_site_aniso_U_13
_atom_site_aniso_U_12
O1 0.0958(16) 0.0652(13) 0.0552(14) -0.0237(11) -0.0043(12) -0.0091(11)
O2 0.0598(12) 0.0777(12) 0.0553(13) -0.0199(10) -0.0165(10) -0.0080(10)
O3 0.0779(14) 0.0604(12) 0.0721(14) -0.0274(10) 0.0071(11) -0.0345(10)
S1 0.0524(5) 0.0563(4) 0.0517(5) -0.0190(4) -0.0025(3) -0.0160(3)
C1 0.0531(18) 0.0543(17) 0.052(2) -0.0175(16) -0.0018(14) -0.0107(13)
C2 0.0420(16) 0.0463(16) 0.0519(18) -0.0158(14) 0.0006(13) -0.0108(12)
C3 0.0424(16) 0.0458(15) 0.0491(18) -0.0129(14) 0.0004(13) -0.0131(12)
C4 0.0466(17) 0.0465(16) 0.0512(19) -0.0083(14) -0.0010(13) -0.0122(13)
C5 0.0552(18) 0.0466(16) 0.057(2) -0.0135(15) -0.0012(14) -0.0103(13)
C6 0.079(2) 0.0501(18) 0.076(2) -0.0198(17) -0.0020(17) -0.0105(16)
C7 0.091(3) 0.0474(19) 0.103(3) -0.015(2) -0.008(2) -0.0141(17)
C8 0.082(2) 0.054(2) 0.085(3) 0.0037(18) -0.011(2) -0.0162(17)
C9 0.070(2) 0.0568(18) 0.059(2) -0.0073(16) -0.0054(16) -0.0164(16)
C10 0.0480(16) 0.0444(15) 0.0467(17) -0.0120(13) 0.0043(13) -0.0122(13)
C11 0.0624(19) 0.0504(17) 0.060(2) -0.0114(15) -0.0071(15) -0.0209(14)
C12 0.0604(19) 0.0565(18) 0.065(2) -0.0126(16) -0.0155(16) -0.0160(15)
C13 0.0559(18) 0.0497(16) 0.0578(19) -0.0157(14) 0.0028(15) -0.0127(14)
C14 0.064(2) 0.0516(17) 0.063(2) -0.0130(15) -0.0014(16) -0.0262(14)
C15 0.0557(18) 0.0560(17) 0.0572(19) -0.0120(15) -0.0051(14) -0.0203(14)
C16 0.078(2) 0.0490(18) 0.073(2) -0.0044(17) -0.0102(19) -0.0174(18)
C17 0.091(5) 0.081(6) 0.147(11) 0.030(6) -0.036(6) 0.001(4)
C18 0.156(12) 0.042(3) 0.160(10) 0.006(5) -0.058(9) -0.026(5)
C19 0.182(11) 0.069(4) 0.090(6) 0.018(4) 0.023(6) -0.005(5)
C17' 0.107(12) 0.084(13) 0.119(16) 0.046(12) -0.024(11) -0.026(10)
C18' 0.15(2) 0.063(7) 0.099(12) 0.007(7) -0.062(12) -0.020(9)
C19' 0.17(2) 0.069(8) 0.130(15) 0.006(8) -0.003(12) 0.013(10)
C20 0.0527(17) 0.0413(14) 0.0407(17) -0.0134(13) -0.0035(13) -0.0107(13)
C21 0.060(2) 0.0475(16) 0.0521(19) -0.0106(14) -0.0057(15) -0.0122(14)
C22 0.060(2) 0.0545(18) 0.063(2) -0.0183(16) -0.0181(16) 0.0010(15)
C23 0.0521(19) 0.0599(18) 0.067(2) -0.0289(16) 0.0003(16) -0.0112(16)
C24 0.065(2) 0.0589(18) 0.067(2) -0.0136(16) 0.0111(17) -0.0225(16)
C25 0.056(2) 0.0512(17) 0.0528(19) -0.0082(15) -0.0029(15) -0.0081(14)
C26 0.056(2) 0.097(2) 0.130(3) -0.047(2) 0.003(2) -0.0226(18)

loop_
_atom_type_symbol
_atom_type_description
_atom_type_scat_dispersion_real
_atom_type_scat_dispersion_imag
_atom_type_scat_source
C C 0.0033 0.0016 'International Tables Vol C Tables 4.2.6.8 and 6.1.1.4'
H H 0.0000 0.0000 'International Tables Vol C Tables 4.2.6.8 and 6.1.1.4'
O O 0.0106 0.0060 'International Tables Vol C Tables 4.2.6.8 and 6.1.1.4'
S S 0.1246 0.1234 'International Tables Vol C Tables 4.2.6.8 and 6.1.1.4'

loop_
_geom_angle_atom_site_label_1
_geom_angle_atom_site_label_2
_geom_angle_atom_site_label_3
_geom_angle
O3 S1 O2 119.64(10)
O3 S1 C20 108.77(11)
O2 S1 C20 109.06(12)
O3 S1 C3 109.64(11)
O2 S1 C3 107.03(11)
C20 S1 C3 101.11(11)
O1 C1 C5 128.1(2)
O1 C1 C2 125.5(2)
C5 C1 C2 106.4(2)
C3 C2 C10 133.6(2)
C3 C2 C1 106.4(2)
C10 C2 C1 119.8(2)
C2 C3 C4 111.3(2)
C2 C3 S1 126.79(18)
C4 C3 S1 121.26(19)
C9 C4 C5 119.9(2)
C9 C4 C3 132.6(2)
C5 C4 C3 107.4(2)
C6 C5 C4 122.1(3)
C6 C5 C1 129.5(3)
C4 C5 C1 108.4(2)
C5 C6 C7 117.9(3)
C5 C6 H6 121.1
C7 C6 H6 121.1
C8 C7 C6 120.6(3)
C8 C7 H7 119.7
C6 C7 H7 119.7
C7 C8 C9 121.5(3)
C7 C8 H8 119.2
C9 C8 H8 119.2
C4 C9 C8 118.0(3)
C4 C9 H9 121.0
C8 C9 H9 121.0
C15 C10 C11 117.2(2)
C15 C10 C2 124.9(2)
C11 C10 C2 117.9(2)
C12 C11 C10 121.7(2)
C12 C11 H11 119.2
C10 C11 H11 119.2
C11 C12 C13 121.8(2)
C11 C12 H12 119.1
C13 C12 H12 119.1
C14 C13 C12 115.7(2)
C14 C13 C16 122.8(2)
C12 C13 C16 121.5(2)
C15 C14 C13 123.2(2)
C15 C14 H14 118.4
C13 C14 H14 118.4
C14 C15 C10 120.4(2)
C14 C15 H15 119.8
C10 C15 H15 119.8
C17 C16 C17' 131.6(7)
C17 C16 C18 108.6(5)
C17' C16 C18 45.3(7)
C17 C16 C13 112.2(4)
C17' C16 C13 115.5(6)
C18 C16 C13 111.8(4)
C17 C16 C19 110.8(5)
C17' C16 C19 63.2(7)
C18 C16 C19 107.7(6)
C13 C16 C19 105.6(3)
C17 C16 C18' 54.4(6)
C17' C16 C18' 109.6(8)
C18 C16 C18' 133.9(5)
C13 C16 C18' 114.2(4)
C19 C16 C18' 57.8(6)
C17 C16 C19' 50.1(6)
C17' C16 C19' 106.7(8)
C18 C16 C19' 64.9(7)
C13 C16 C19' 107.1(5)
C19 C16 C19' 146.8(5)
C18' C16 C19' 102.5(8)
C16 C17 H17A 109.5
C16 C17 H17B 109.5
C16 C17 H17C 109.5
C16 C18 H18A 109.5
C16 C18 H18B 109.5
C16 C18 H18C 109.5
C16 C19 H19A 109.5
C16 C19 H19B 109.5
C16 C19 H19C 109.5
C16 C17' H17D 109.5
C16 C17' H17E 109.5
H17D C17' H17E 109.5
C16 C17' H17F 109.5
H17D C17' H17F 109.5
H17E C17' H17F 109.5
C16 C18' H18D 109.5
C16 C18' H18E 109.5
H18D C18' H18E 109.5
C16 C18' H18F 109.5
H18D C18' H18F 109.5
H18E C18' H18F 109.5
C16 C19' H19D 109.5
C16 C19' H19E 109.5
H19D C19' H19E 109.5
C16 C19' H19F 109.5
H19D C19' H19F 109.5
H19E C19' H19F 109.5
C25 C20 C21 119.8(2)
C25 C20 S1 120.59(19)
C21 C20 S1 119.6(2)
C22 C21 C20 119.4(3)
C22 C21 H21 120.3
C20 C21 H21 120.3
C21 C22 C23 121.8(2)
C21 C22 H22 119.1
C23 C22 H22 119.1
C24 C23 C22 117.6(3)
C24 C23 C26 121.7(3)
C22 C23 C26 120.7(3)
C23 C24 C25 121.7(3)
C23 C24 H24 119.1
C25 C24 H24 119.1
C20 C25 C24 119.6(2)
C20 C25 H25 120.2
C24 C25 H25 120.2
C23 C26 H26A 109.5
C23 C26 H26B 109.5
H26A C26 H26B 109.5
C23 C26 H26C 109.5
H26A C26 H26C 109.5
H26B C26 H26C 109.5

loop_
_geom_bond_atom_site_label_1
_geom_bond_atom_site_label_2
_geom_bond_distance
O1 C1 1.218(3)
O2 S1 1.4416(16)
O3 S1 1.4389(17)
S1 C20 1.755(3)
S1 C3 1.787(3)
C1 C5 1.485(3)
C1 C2 1.537(3)
C2 C3 1.357(3)
C2 C10 1.481(3)
C3 C4 1.505(3)
C4 C9 1.385(3)
C4 C5 1.400(3)
C5 C6 1.385(3)
C6 C7 1.394(4)
C6 H6 0.9300
C7 C8 1.382(4)
C7 H7 0.9300
C8 C9 1.408(4)
C8 H8 0.9300
C9 H9 0.9300
C10 C15 1.399(3)
C10 C11 1.400(3)
C11 C12 1.376(3)
C11 H11 0.9300
C12 C13 1.401(3)
C12 H12 0.9300
C13 C14 1.399(3)
C13 C16 1.535(3)
C14 C15 1.376(3)
C14 H14 0.9300
C15 H15 0.9300
C16 C17 1.471(7)
C16 C17' 1.478(15)
C16 C18 1.528(8)
C16 C19 1.558(7)
C16 C18' 1.575(11)
C16 C19' 1.615(15)
C17 H17A 0.9600
C17 H17B 0.9600
C17 H17C 0.9600
C18 H18A 0.9600
C18 H18B 0.9600
C18 H18C 0.9600
C19 H19A 0.9600
C19 H19B 0.9600
C19 H19C 0.9600
C17' H17D 0.9600
C17' H17E 0.9600
C17' H17F 0.9600
C18' H18D 0.9600
C18' H18E 0.9600
C18' H18F 0.9600
C19' H19D 0.9600
C19' H19E 0.9600
C19' H19F 0.9600
C20 C25 1.388(3)
C20 C21 1.393(3)
C21 C22 1.383(3)
C21 H21 0.9300
C22 C23 1.394(4)
C22 H22 0.9300
C23 C24 1.384(3)
C23 C26 1.512(4)
C24 C25 1.390(3)
C24 H24 0.9300
C25 H25 0.9300
C26 H26A 0.9600
C26 H26B 0.9600
C26 H26C 0.9600

loop_
_geom_torsion_atom_site_label_1
_geom_torsion_atom_site_label_2
_geom_torsion_atom_site_label_3
_geom_torsion_atom_site_label_4
_geom_torsion
O1 C1 C2 C3 -177.3(3)
C5 C1 C2 C3 1.9(3)
O1 C1 C2 C10 6.3(4)
C5 C1 C2 C10 -174.5(2)
C10 C2 C3 C4 174.0(2)
C1 C2 C3 C4 -1.7(3)
C10 C2 C3 S1 2.9(4)
C1 C2 C3 S1 -172.80(17)
O3 S1 C3 C2 -29.1(2)
O2 S1 C3 C2 -160.3(2)
C20 S1 C3 C2 85.6(2)
O3 S1 C3 C4 160.57(18)
O2 S1 C3 C4 29.4(2)
C20 S1 C3 C4 -84.7(2)
C2 C3 C4 C9 -179.2(3)
S1 C3 C4 C9 -7.5(4)
C2 C3 C4 C5 0.8(3)
S1 C3 C4 C5 172.51(17)
C9 C4 C5 C6 0.9(4)
C3 C4 C5 C6 -179.1(2)
C9 C4 C5 C1 -179.5(2)
C3 C4 C5 C1 0.5(3)
O1 C1 C5 C6 -2.7(5)
C2 C1 C5 C6 178.1(3)
O1 C1 C5 C4 177.8(3)
C2 C1 C5 C4 -1.4(3)
C4 C5 C6 C7 0.6(4)
C1 C5 C6 C7 -178.8(3)
C5 C6 C7 C8 -2.0(5)
C6 C7 C8 C9 1.9(5)
C5 C4 C9 C8 -1.1(4)
C3 C4 C9 C8 179.0(3)
C7 C8 C9 C4 -0.4(4)
C3 C2 C10 C15 56.8(4)
C1 C2 C10 C15 -128.0(3)
C3 C2 C10 C11 -125.5(3)
C1 C2 C10 C11 49.7(3)
C15 C10 C11 C12 -2.2(4)
C2 C10 C11 C12 179.9(2)
C10 C11 C12 C13 1.9(4)
C11 C12 C13 C14 -0.3(4)
C11 C12 C13 C16 177.7(3)
C12 C13 C14 C15 -0.9(4)
C16 C13 C14 C15 -178.9(3)
C13 C14 C15 C10 0.5(4)
C11 C10 C15 C14 1.0(4)
C2 C10 C15 C14 178.8(3)
C14 C13 C16 C17 -137.4(6)
C12 C13 C16 C17 44.7(7)
C14 C13 C16 C17' 34.5(11)
C12 C13 C16 C17' -143.4(10)
C14 C13 C16 C18 -15.1(7)
C12 C13 C16 C18 167.0(6)
C14 C13 C16 C19 101.8(6)
C12 C13 C16 C19 -76.1(6)
C14 C13 C16 C18' 163.0(9)
C12 C13 C16 C18' -14.9(10)
C14 C13 C16 C19' -84.2(10)
C12 C13 C16 C19' 97.9(10)
O3 S1 C20 C25 -150.2(2)
O2 S1 C20 C25 -18.1(2)
C3 S1 C20 C25 94.4(2)
O3 S1 C20 C21 31.9(2)
O2 S1 C20 C21 163.94(18)
C3 S1 C20 C21 -83.5(2)
C25 C20 C21 C22 -1.3(4)
S1 C20 C21 C22 176.65(19)
C20 C21 C22 C23 -0.3(4)
C21 C22 C23 C24 1.7(4)
C21 C22 C23 C26 -176.9(2)
C22 C23 C24 C25 -1.6(4)
C26 C23 C24 C25 177.0(2)
C21 C20 C25 C24 1.4(4)
S1 C20 C25 C24 -176.50(19)
C23 C24 C25 C20 0.0(4)
